data_1557806
loop_
_publ_author_name
'Cobos, Katherine'
'Rodr\'iguez, Rafael'
'Domarco, Olaya'
'Fern\'andez, Berta'
'Qui\~no\'a, Emilio'
'Riguera, Ricardo'
'Freire, F\'elix'

_publ_section_title
;
 Polymeric Helical Structures \`a la Carte by Rational Design of Monomers
;
_journal_issue 8
_journal_name_full Macromolecules
_journal_page_first 3182
_journal_page_last 3193
_journal_paper_doi 10.1021/acs.macromol.0c00085
_journal_volume 53
_journal_year 2020
_chemical_absolute_configuration syn
_chemical_formula_moiety 'C16 H13 N O2'
_chemical_formula_sum 'C16 H13 N O2'
_chemical_formula_weight 251.27
_chemical_name_common R-p-Ma
_space_group_crystal_system orthorhombic
_space_group_IT_number 19
_space_group_name_Hall 'P 2ac 2ab'
_space_group_name_H-M_alt 'P 21 21 21'
_atom_sites_solution_hydrogens mixed
_atom_sites_solution_primary dual
_atom_sites_solution_secondary difmap
_audit_conform_dict_location ftp://ftp.iucr.org/pub/cif_core.dic
_audit_conform_dict_name cif_core.dic
_audit_conform_dict_version 2.4.3
_audit_creation_date 2016-05-04T12:37:42-00:00
_audit_creation_method 'WinGX routine CIF_UPDATE'
_cell_angle_alpha 90
_cell_angle_beta 90
_cell_angle_gamma 90
_cell_formula_units_Z 4
_cell_length_a 7.5806(9)
_cell_length_b 7.9701(11)
_cell_length_c 22.102(3)
_cell_measurement_reflns_used 9893
_cell_measurement_temperature 100(2)
_cell_measurement_theta_max 24.71
_cell_measurement_theta_min 2.72
_cell_measurement_wavelength 0.71073
_cell_volume 1335.4(3)
_computing_cell_refinement 'SAINT V8.37A integration software'
_computing_data_collection 'Bruker APEX2 software'
_computing_data_reduction 'SORTAV (Blessing, 1995)'
_computing_molecular_graphics 'ORTEP-3 for Windows (Farrugia, 2012)'
_computing_publication_material 'WinGX publication routines (Farrugia, 2012)'
_computing_structure_refinement 'SHELXL-2014/7 (Sheldrick, 2014)'
_computing_structure_solution 'SHELXT-2014 (Sheldrick, 2014)'
_diffrn_ambient_temperature 100(2)
_diffrn_detector 'APEX-II CCD'
_diffrn_measured_fraction_theta_full 0.999
_diffrn_measured_fraction_theta_max 0.999
_diffrn_measurement_device '\k-geometry diffractometer'
_diffrn_measurement_device_type 'Bruker APEX-II'
_diffrn_measurement_method '\f or \w oscillation scans'
_diffrn_orient_matrix_UB_11 -0.001273
_diffrn_orient_matrix_UB_12 -0.010224
_diffrn_orient_matrix_UB_13 0.045093
_diffrn_orient_matrix_UB_21 0.070126
_diffrn_orient_matrix_UB_22 0.105864
_diffrn_orient_matrix_UB_23 0.003354
_diffrn_orient_matrix_UB_31 -0.111725
_diffrn_orient_matrix_UB_32 0.066563
_diffrn_orient_matrix_UB_33 0.001592
_diffrn_radiation_monochromator graphite
_diffrn_radiation_probe x-ray
_diffrn_radiation_type MoK\a
_diffrn_radiation_wavelength 0.71073
_diffrn_reflns_av_R_equivalents 0.0549
_diffrn_reflns_av_unetI/netI 0.0417
_diffrn_reflns_Laue_measured_fraction_full 0.999
_diffrn_reflns_Laue_measured_fraction_max 0.999
_diffrn_reflns_limit_h_max 10
_diffrn_reflns_limit_h_min -10
_diffrn_reflns_limit_k_max 11
_diffrn_reflns_limit_k_min -10
_diffrn_reflns_limit_l_max 31
_diffrn_reflns_limit_l_min -31
_diffrn_reflns_number 47312
_diffrn_reflns_point_group_measured_fraction_full 1
_diffrn_reflns_point_group_measured_fraction_max 0.999
_diffrn_reflns_reduction_process
;
        Scaled and merged with Sortav
        R.H. Blessing, (1987) Cryst. Rev. 1, 3-58
        R.H. Blessing, (1989) J. Appl. Cryst. 22, 396-397
;
_diffrn_reflns_theta_full 25.242
_diffrn_reflns_theta_max 30.528
_diffrn_reflns_theta_min 2.717
_diffrn_source 'sealed x-ray tube'
_diffrn_standards_number 0
_exptl_absorpt_coefficient_mu 0.083
_exptl_absorpt_correction_T_max 0.96
_exptl_absorpt_correction_T_min 0.87
_exptl_absorpt_correction_type multi-scan
_exptl_absorpt_process_details
;
SADABS-2014/5 - Bruker AXS area detector scaling and absorption correction
;
_exptl_crystal_colour colourless
_exptl_crystal_density_diffrn 1.25
_exptl_crystal_density_method 'not measured'
_exptl_crystal_description plate
_exptl_crystal_F_000 528
_exptl_crystal_size_max 0.4
_exptl_crystal_size_mid 0.24
_exptl_crystal_size_min 0.06
_refine_diff_density_max 0.205
_refine_diff_density_min -0.258
_refine_diff_density_rms 0.046
_refine_ls_abs_structure_details
;
 Flack x determined using 1199 quotients [(I+)-(I-)]/[(I+)+(I-)]
 (Parsons, Flack and Wagner, Acta Cryst. B69 (2013) 249-259).
;
_refine_ls_abs_structure_Flack 0.3(4)
_refine_ls_extinction_method none
_refine_ls_goodness_of_fit_ref 1.026
_refine_ls_hydrogen_treatment mixed
_refine_ls_matrix_type full
_refine_ls_number_constraints 0
_refine_ls_number_parameters 178
_refine_ls_number_reflns 4088
_refine_ls_number_restraints 0
_refine_ls_restrained_S_all 1.026
_refine_ls_R_factor_all 0.0593
_refine_ls_R_factor_gt 0.0424
_refine_ls_shift/su_max 0
_refine_ls_shift/su_mean 0
_refine_ls_structure_factor_coef Fsqd
_refine_ls_weighting_details 'w=1/[\s^2^(Fo^2^)+(0.0399P)^2^+0.2469P] where P=(Fo^2^+2Fc^2^)/3'
_refine_ls_weighting_scheme calc
_refine_ls_wR_factor_gt 0.0884
_refine_ls_wR_factor_ref 0.0953
_reflns_Friedel_coverage 0.736
_reflns_Friedel_fraction_full 1
_reflns_Friedel_fraction_max 0.999
_reflns_number_gt 3307
_reflns_number_total 4088
_reflns_threshold_expression 'I > 2\s(I)'
_cod_data_source_file ma0c00085_si_002.cif
_cod_data_source_block shelx
_cod_depositor_comments
;Adding full bibliography for 1557803--1557808.cif.

 Adding full bibliography for 1557803--1557808.cif.
;
_cod_original_cell_volume 1335.3(3)
_cod_database_code 1557806
_shelx_estimated_absorpt_t_min 0.968
_shelx_estimated_absorpt_t_max 0.995

loop_
_space_group_symop_operation_xyz
'x, y, z'
'-x+1/2, -y, z+1/2'
'-x, y+1/2, -z+1/2'
'x+1/2, -y+1/2, -z'

loop_
_atom_site_label
_atom_site_type_symbol
_atom_site_fract_x
_atom_site_fract_y
_atom_site_fract_z
_atom_site_U_iso_or_equiv
_atom_site_adp_type
_atom_site_occupancy
_atom_site_site_symmetry_order
_atom_site_calc_flag
_atom_site_refinement_flags_posn
_atom_site_refinement_flags_adp
_atom_site_refinement_flags_occupancy
_atom_site_disorder_assembly
_atom_site_disorder_group
O1 O 0.33301(16) 0.46477(18) 0.25718(6) 0.0232(3) Uani 1 1 d . . . . .
H1A H 0.3595(15) 0.413(3) 0.2236(11) 0.035 Uiso 1 1 calc R U . . .
C1 C 0.4755(2) 0.5715(2) 0.27423(8) 0.0193(4) Uani 1 1 d . . . . .
H1 H 0.5135 0.6371 0.2379 0.023 Uiso 1 1 calc R U . . .
C2 C 0.4127(2) 0.6938(2) 0.32251(8) 0.0184(4) Uani 1 1 d . . . . .
O3 O 0.51052(16) 0.80788(16) 0.33985(5) 0.0219(3) Uani 1 1 d . . . . .
N4 N 0.24813(19) 0.6658(2) 0.34349(7) 0.0196(3) Uani 1 1 d . . . . .
H4 H 0.190(3) 0.586(3) 0.3222(10) 0.033(6) Uiso 1 1 d . . . . .
C5 C 0.1505(2) 0.7626(2) 0.38548(8) 0.0189(4) Uani 1 1 d . . . . .
C6 C 0.2281(2) 0.8704(3) 0.42715(9) 0.0238(4) Uani 1 1 d . . . . .
H6 H 0.3526 0.8844 0.4279 0.029 Uiso 1 1 calc R U . . .
C7 C 0.1223(2) 0.9574(3) 0.46775(8) 0.0242(4) Uani 1 1 d . . . . .
H7 H 0.1753 1.0304 0.4965 0.029 Uiso 1 1 calc R U . . .
C8 C -0.0611(2) 0.9391(2) 0.46695(8) 0.0219(4) Uani 1 1 d . . . . .
C9 C -0.1369(2) 0.8291(3) 0.42534(9) 0.0248(4) Uani 1 1 d . . . . .
H9 H -0.2612 0.8144 0.4247 0.03 Uiso 1 1 calc R U . . .
C10 C -0.0326(2) 0.7414(2) 0.38508(8) 0.0231(4) Uani 1 1 d . . . . .
H10 H -0.0854 0.6664 0.357 0.028 Uiso 1 1 calc R U . . .
C11 C -0.1733(3) 1.0326(3) 0.50754(9) 0.0259(4) Uani 1 1 d . . . . .
C12 C -0.2723(3) 1.1079(3) 0.53900(10) 0.0363(5) Uani 1 1 d . . . . .
H12 H -0.3516 1.1682 0.5642 0.044 Uiso 1 1 calc R U . . .
C13 C 0.6314(2) 0.4705(2) 0.29690(8) 0.0194(4) Uani 1 1 d . . . . .
C14 C 0.6180(3) 0.3807(3) 0.35078(9) 0.0280(4) Uani 1 1 d . . . . .
H14 H 0.5146 0.3902 0.3748 0.034 Uiso 1 1 calc R U . . .
C15 C 0.7548(3) 0.2773(3) 0.36968(10) 0.0393(6) Uani 1 1 d . . . . .
H15 H 0.7444 0.216 0.4064 0.047 Uiso 1 1 calc R U . . .
C16 C 0.9060(3) 0.2634(3) 0.33509(10) 0.0414(6) Uani 1 1 d . . . . .
H16 H 0.9989 0.1916 0.3478 0.05 Uiso 1 1 calc R U . . .
C17 C 0.9224(2) 0.3534(3) 0.28228(11) 0.0360(6) Uani 1 1 d . . . . .
H17 H 1.027 0.3445 0.2589 0.043 Uiso 1 1 calc R U . . .
C18 C 0.7850(2) 0.4584(3) 0.26289(9) 0.0254(4) Uani 1 1 d . . . . .
H18 H 0.797 0.521 0.2266 0.03 Uiso 1 1 calc R U . . .

loop_
_atom_site_aniso_label
_atom_site_aniso_U_11
_atom_site_aniso_U_22
_atom_site_aniso_U_33
_atom_site_aniso_U_23
_atom_site_aniso_U_13
_atom_site_aniso_U_12
O1 0.0174(5) 0.0276(8) 0.0245(7) -0.0084(6) -0.0006(5) 0.0003(6)
C1 0.0193(7) 0.0199(9) 0.0186(8) 0.0004(7) -0.0005(6) -0.0004(7)
C2 0.0192(7) 0.0191(9) 0.0170(8) 0.0033(7) -0.0018(6) 0.0022(7)
O3 0.0215(6) 0.0228(7) 0.0214(6) 0.0000(5) -0.0003(5) -0.0021(5)
N4 0.0188(7) 0.0197(8) 0.0202(8) -0.0025(6) 0.0005(6) -0.0004(6)
C5 0.0205(7) 0.0179(9) 0.0182(8) 0.0005(7) -0.0003(6) 0.0023(7)
C6 0.0214(8) 0.0271(11) 0.0230(10) -0.0030(8) -0.0013(7) -0.0013(8)
C7 0.0281(9) 0.0238(10) 0.0207(9) -0.0033(8) -0.0001(7) -0.0009(8)
C8 0.0274(8) 0.0209(10) 0.0173(9) 0.0015(7) 0.0014(7) 0.0049(8)
C9 0.0205(8) 0.0316(11) 0.0225(9) -0.0014(8) 0.0007(7) 0.0023(8)
C10 0.0217(8) 0.0265(10) 0.0211(9) -0.0033(8) -0.0020(7) 0.0000(8)
C11 0.0331(9) 0.0255(11) 0.0192(9) 0.0026(8) 0.0012(7) 0.0056(9)
C12 0.0490(13) 0.0337(12) 0.0262(11) 0.0016(9) 0.0083(9) 0.0136(11)
C13 0.0167(7) 0.0208(9) 0.0206(9) -0.0040(7) -0.0014(6) 0.0000(7)
C14 0.0294(9) 0.0319(11) 0.0228(10) 0.0009(8) -0.0001(8) 0.0082(8)
C15 0.0505(13) 0.0404(13) 0.0270(11) -0.0038(10) -0.0121(10) 0.0197(12)
C16 0.0371(11) 0.0485(15) 0.0385(13) -0.0227(11) -0.0185(10) 0.0232(11)
C17 0.0168(8) 0.0456(14) 0.0456(13) -0.0276(11) -0.0023(8) 0.0025(9)
C18 0.0185(8) 0.0310(11) 0.0267(10) -0.0093(9) 0.0018(7) -0.0050(8)

loop_
_atom_type_symbol
_atom_type_description
_atom_type_scat_dispersion_real
_atom_type_scat_dispersion_imag
_atom_type_scat_source
C C 0.0033 0.0016 'International Tables Vol C Tables 4.2.6.8 and 6.1.1.4'
H H 0 0 'International Tables Vol C Tables 4.2.6.8 and 6.1.1.4'
N N 0.0061 0.0033 'International Tables Vol C Tables 4.2.6.8 and 6.1.1.4'
O O 0.0106 0.006 'International Tables Vol C Tables 4.2.6.8 and 6.1.1.4'

loop_
_geom_angle_atom_site_label_1
_geom_angle_atom_site_label_2
_geom_angle_atom_site_label_3
_geom_angle
_geom_angle_site_symmetry_1
_geom_angle_site_symmetry_3
_geom_angle_publ_flag
C1 O1 H1A 109.5 . . ?
O1 C1 C13 111.19(15) . . ?
O1 C1 C2 109.31(14) . . ?
C13 C1 C2 110.64(14) . . ?
O1 C1 H1 108.5 . . ?
C13 C1 H1 108.5 . . ?
C2 C1 H1 108.5 . . ?
O3 C2 N4 124.78(17) . . ?
O3 C2 C1 120.10(15) . . ?
N4 C2 C1 115.12(16) . . ?
C2 N4 C5 128.20(16) . . ?
C2 N4 H4 112.7(14) . . ?
C5 N4 H4 118.1(14) . . ?
C6 C5 C10 119.94(17) . . ?
C6 C5 N4 123.37(16) . . ?
C10 C5 N4 116.65(16) . . ?
C7 C6 C5 119.49(17) . . ?
C7 C6 H6 120.3 . . ?
C5 C6 H6 120.3 . . ?
C6 C7 C8 120.93(18) . . ?
C6 C7 H7 119.5 . . ?
C8 C7 H7 119.5 . . ?
C9 C8 C7 118.93(17) . . ?
C9 C8 C11 119.44(17) . . ?
C7 C8 C11 121.62(18) . . ?
C10 C9 C8 120.50(17) . . ?
C10 C9 H9 119.7 . . ?
C8 C9 H9 119.7 . . ?
C9 C10 C5 120.20(18) . . ?
C9 C10 H10 119.9 . . ?
C5 C10 H10 119.9 . . ?
C12 C11 C8 176.7(2) . . ?
C11 C12 H12 180 . . ?
C18 C13 C14 119.16(17) . . ?
C18 C13 C1 120.80(17) . . ?
C14 C13 C1 119.94(16) . . ?
C15 C14 C13 120.54(19) . . ?
C15 C14 H14 119.7 . . ?
C13 C14 H14 119.7 . . ?
C16 C15 C14 120.0(2) . . ?
C16 C15 H15 120 . . ?
C14 C15 H15 120 . . ?
C17 C16 C15 120.1(2) . . ?
C17 C16 H16 119.9 . . ?
C15 C16 H16 119.9 . . ?
C16 C17 C18 120.23(19) . . ?
C16 C17 H17 119.9 . . ?
C18 C17 H17 119.9 . . ?
C13 C18 C17 119.9(2) . . ?
C13 C18 H18 120 . . ?
C17 C18 H18 120 . . ?

loop_
_geom_bond_atom_site_label_1
_geom_bond_atom_site_label_2
_geom_bond_distance
_geom_bond_site_symmetry_2
_geom_bond_publ_flag
O1 C1 1.425(2) . ?
O1 H1A 0.87(2) . ?
C1 C13 1.515(2) . ?
C1 C2 1.522(2) . ?
C1 H1 1 . ?
C2 O3 1.235(2) . ?
C2 N4 1.349(2) . ?
N4 C5 1.416(2) . ?
N4 H4 0.90(2) . ?
C5 C6 1.390(3) . ?
C5 C10 1.399(2) . ?
C6 C7 1.389(3) . ?
C6 H6 0.95 . ?
C7 C8 1.398(3) . ?
C7 H7 0.95 . ?
C8 C9 1.394(3) . ?
C8 C11 1.444(3) . ?
C9 C10 1.380(3) . ?
C9 H9 0.95 . ?
C10 H10 0.95 . ?
C11 C12 1.186(3) . ?
C12 H12 0.95 . ?
C13 C18 1.390(2) . ?
C13 C14 1.393(3) . ?
C14 C15 1.389(3) . ?
C14 H14 0.95 . ?
C15 C16 1.383(3) . ?
C15 H15 0.95 . ?
C16 C17 1.376(4) . ?
C16 H16 0.95 . ?
C17 C18 1.403(3) . ?
C17 H17 0.95 . ?
C18 H18 0.95 . ?

loop_
_geom_hbond_atom_site_label_D
_geom_hbond_atom_site_label_H
_geom_hbond_atom_site_label_A
_geom_hbond_distance_DH
_geom_hbond_distance_HA
_geom_hbond_distance_DA
_geom_hbond_angle_DHA
_geom_hbond_site_symmetry_A
O1 H1A O3 0.87 1.91 2.7514(19) 162.1 3_645
N4 H4 O1 0.90(2) 2.04(2) 2.573(2) 116.2(18) .

loop_
_geom_torsion_atom_site_label_1
_geom_torsion_atom_site_label_2
_geom_torsion_atom_site_label_3
_geom_torsion_atom_site_label_4
_geom_torsion
_geom_torsion_site_symmetry_1
_geom_torsion_site_symmetry_2
_geom_torsion_site_symmetry_3
_geom_torsion_site_symmetry_4
_geom_torsion_publ_flag
O1 C1 C2 O3 -173.40(15) . . . . ?
C13 C1 C2 O3 63.8(2) . . . . ?
O1 C1 C2 N4 6.9(2) . . . . ?
C13 C1 C2 N4 -115.90(17) . . . . ?
O3 C2 N4 C5 4.2(3) . . . . ?
C1 C2 N4 C5 -176.13(16) . . . . ?
C2 N4 C5 C6 -22.6(3) . . . . ?
C2 N4 C5 C10 159.54(18) . . . . ?
C10 C5 C6 C7 -0.6(3) . . . . ?
N4 C5 C6 C7 -178.36(17) . . . . ?
C5 C6 C7 C8 -0.5(3) . . . . ?
C6 C7 C8 C9 1.2(3) . . . . ?
C6 C7 C8 C11 -177.99(18) . . . . ?
C7 C8 C9 C10 -0.8(3) . . . . ?
C11 C8 C9 C10 178.41(18) . . . . ?
C8 C9 C10 C5 -0.3(3) . . . . ?
C6 C5 C10 C9 1.0(3) . . . . ?
N4 C5 C10 C9 178.91(17) . . . . ?
O1 C1 C13 C18 109.33(19) . . . . ?
C2 C1 C13 C18 -128.99(18) . . . . ?
O1 C1 C13 C14 -67.0(2) . . . . ?
C2 C1 C13 C14 54.7(2) . . . . ?
C18 C13 C14 C15 -1.4(3) . . . . ?
C1 C13 C14 C15 174.95(19) . . . . ?
C13 C14 C15 C16 0.3(3) . . . . ?
C14 C15 C16 C17 0.8(3) . . . . ?
C15 C16 C17 C18 -0.7(3) . . . . ?
C14 C13 C18 C17 1.5(3) . . . . ?
C1 C13 C18 C17 -174.84(17) . . . . ?
C16 C17 C18 C13 -0.5(3) . . . . ?
